data_2018787
loop_
_publ_author_name
'Bond, Andrew D.'
'Warner, Terence E.'

_publ_section_title
;
 Copper scandium zirconium phosphate: occupancy of the <i>M</i>1 and
 <i>M</i>2 sites in the temperature range 100--300K
;
_journal_coeditor_code KU3084
_journal_issue 2
_journal_name_full 'Acta Crystallographica Section C'
_journal_page_first 105
_journal_page_last 110
_journal_paper_doi 10.1107/S0108270113000553
_journal_volume 69
_journal_year 2013
_chemical_formula_iupac 'Cu1.92 O12 P3 Sc Zr'
_chemical_formula_moiety 'Cu1.92 O12 P3 Sc Zr'
_chemical_formula_sum 'Cu1.92 O12 P3 Sc Zr'
_chemical_formula_weight 543.09
_chemical_name_systematic
;
Copper scandium zirconium phosphate
;
_space_group_IT_number 167
_symmetry_cell_setting trigonal
_symmetry_space_group_name_Hall '-R 3 2"c'
_symmetry_space_group_name_H-M 'R -3 c :H'
_atom_sites_solution_primary direct
_atom_sites_solution_secondary difmap
_audit_creation_method SHELXL97
_cell_angle_alpha 90.00
_cell_angle_beta 90.00
_cell_angle_gamma 120.00
_cell_formula_units_Z 6
_cell_length_a 8.9206(7)
_cell_length_b 8.9206(7)
_cell_length_c 22.071(2)
_cell_measurement_reflns_used 4179
_cell_measurement_temperature 300(2)
_cell_measurement_theta_max 28.12
_cell_measurement_theta_min 3.22
_cell_volume 1521.0(2)
_computing_cell_refinement 'SAINT (Bruker, 2010)'
_computing_data_collection 'APEX2 (Bruker, 2010)'
_computing_data_reduction 'SAINT and XPREP (Bruker, 2010)'
_computing_molecular_graphics 'SHELXTL (Sheldrick, 2008)'
_computing_publication_material 'SHELXTL (Sheldrick, 2008)'
_computing_structure_refinement 'SHELXTL (Sheldrick, 2008)'
_computing_structure_solution 'SHELXTL (Sheldrick, 2008)'
_diffrn_ambient_temperature 300(2)
_diffrn_measured_fraction_theta_full 0.998
_diffrn_measured_fraction_theta_max 0.998
_diffrn_measurement_device_type 'Bruker Nonius X8 APEXII CCD area-detector'
_diffrn_measurement_method '\w and \f scans'
_diffrn_radiation_monochromator graphite
_diffrn_radiation_source 'fine-focus sealed tube'
_diffrn_radiation_type MoK\a
_diffrn_radiation_wavelength 0.71073
_diffrn_reflns_av_R_equivalents 0.0366
_diffrn_reflns_av_sigmaI/netI 0.0161
_diffrn_reflns_limit_h_max 9
_diffrn_reflns_limit_h_min -10
_diffrn_reflns_limit_k_max 11
_diffrn_reflns_limit_k_min -11
_diffrn_reflns_limit_l_max 28
_diffrn_reflns_limit_l_min 0
_diffrn_reflns_number 16030
_diffrn_reflns_theta_full 28.24
_diffrn_reflns_theta_max 28.24
_diffrn_reflns_theta_min 4.54
_diffrn_standards_number 0
_exptl_absorpt_coefficient_mu 6.152
_exptl_absorpt_correction_T_max 0.786
_exptl_absorpt_correction_T_min 0.552
_exptl_absorpt_correction_type multi-scan
_exptl_absorpt_process_details '(SADABS; Bruker, 2010)'
_exptl_crystal_colour beige
_exptl_crystal_density_diffrn 3.557
_exptl_crystal_density_method 'not measured'
_exptl_crystal_description block
_exptl_crystal_F_000 1546
_exptl_crystal_size_max 0.08
_exptl_crystal_size_mid 0.04
_exptl_crystal_size_min 0.04
_refine_diff_density_max 0.463
_refine_diff_density_min -0.485
_refine_ls_extinction_method none
_refine_ls_goodness_of_fit_ref 1.292
_refine_ls_matrix_type full
_refine_ls_number_parameters 58
_refine_ls_number_reflns 421
_refine_ls_number_restraints 18
_refine_ls_restrained_S_all 1.275
_refine_ls_R_factor_all 0.0253
_refine_ls_R_factor_gt 0.0226
_refine_ls_shift/su_max 0.000
_refine_ls_shift/su_mean 0.000
_refine_ls_structure_factor_coef Fsqd
_refine_ls_weighting_details 'calc w = 1/[\s^2^(Fo^2^)+(0.0000P)^2^+12.6264P] where P=(Fo^2^+2Fc^2^)/3'
_refine_ls_weighting_scheme calc
_refine_ls_wR_factor_gt 0.0547
_refine_ls_wR_factor_ref 0.0576
_reflns_number_gt 398
_reflns_number_total 421
_reflns_threshold_expression I>2\s(I)
_cod_data_source_file ku3084.cif
_cod_data_source_block I_300K
_cod_original_sg_symbol_H-M 'R -3 c'
_cod_database_code 2018787
_cod_database_fobs_code 2018787

loop_
_symmetry_equiv_pos_as_xyz
'x, y, z'
'-y, x-y, z'
'-x+y, -x, z'
'y, x, -z+1/2'
'x-y, -y, -z+1/2'
'-x, -x+y, -z+1/2'
'x+2/3, y+1/3, z+1/3'
'-y+2/3, x-y+1/3, z+1/3'
'-x+y+2/3, -x+1/3, z+1/3'
'y+2/3, x+1/3, -z+5/6'
'x-y+2/3, -y+1/3, -z+5/6'
'-x+2/3, -x+y+1/3, -z+5/6'
'x+1/3, y+2/3, z+2/3'
'-y+1/3, x-y+2/3, z+2/3'
'-x+y+1/3, -x+2/3, z+2/3'
'y+1/3, x+2/3, -z+7/6'
'x-y+1/3, -y+2/3, -z+7/6'
'-x+1/3, -x+y+2/3, -z+7/6'
'-x, -y, -z'
'y, -x+y, -z'
'x-y, x, -z'
'-y, -x, z-1/2'
'-x+y, y, z-1/2'
'x, x-y, z-1/2'
'-x+2/3, -y+1/3, -z+1/3'
'y+2/3, -x+y+1/3, -z+1/3'
'x-y+2/3, x+1/3, -z+1/3'
'-y+2/3, -x+1/3, z-1/6'
'-x+y+2/3, y+1/3, z-1/6'
'x+2/3, x-y+1/3, z-1/6'
'-x+1/3, -y+2/3, -z+2/3'
'y+1/3, -x+y+2/3, -z+2/3'
'x-y+1/3, x+2/3, -z+2/3'
'-y+1/3, -x+2/3, z+1/6'
'-x+y+1/3, y+2/3, z+1/6'
'x+1/3, x-y+2/3, z+1/6'

loop_
_atom_site_type_symbol
_atom_site_label
_atom_site_fract_x
_atom_site_fract_y
_atom_site_fract_z
_atom_site_U_iso_or_equiv
_atom_site_adp_type
_atom_site_calc_flag
_atom_site_refinement_flags
_atom_site_occupancy
_atom_site_symmetry_multiplicity
Cu Cu1 0.1651(6) 0.570(2) 0.1681(4) 0.026(4) Uani d PU 0.177(12) 1
Cu Cu2 0.1080(13) 0.4216(12) 0.1314(4) 0.027(3) Uani d PU 0.066(3) 1
Cu Cu3 0.181(3) 0.647(6) 0.1755(7) 0.029(6) Uani d PU 0.078(13) 1
Zr Zr1 0.0000 0.0000 0.14254(3) 0.00770(18) Uani d SP 0.50 3
Sc Sc1 0.0000 0.0000 0.14254(3) 0.00770(18) Uani d SP 0.50 3
P P1 0.0000 0.28715(11) 0.2500 0.0086(2) Uani d S 1 2
O O1 0.0069(4) 0.1951(4) 0.19303(11) 0.0218(6) Uani d . 1 1
O O2 0.1621(3) 0.4700(3) 0.24962(13) 0.0173(5) Uani d . 1 1

loop_
_atom_site_aniso_label
_atom_site_aniso_U_11
_atom_site_aniso_U_22
_atom_site_aniso_U_33
_atom_site_aniso_U_12
_atom_site_aniso_U_13
_atom_site_aniso_U_23
Cu1 0.025(3) 0.028(6) 0.017(3) 0.008(3) -0.0040(19) 0.013(3)
Cu2 0.035(5) 0.027(5) 0.024(4) 0.018(4) 0.012(4) 0.010(4)
Cu3 0.035(7) 0.031(12) 0.019(4) 0.014(8) -0.010(4) -0.007(5)
Zr1 0.0080(2) 0.0080(2) 0.0071(3) 0.00401(11) 0.000 0.000
Sc1 0.0080(2) 0.0080(2) 0.0071(3) 0.00401(11) 0.000 0.000
P1 0.0098(5) 0.0076(4) 0.0090(5) 0.0049(2) -0.0021(5) -0.0010(2)
O1 0.0220(13) 0.0237(15) 0.0215(12) 0.0129(13) -0.0042(13) -0.0122(11)
O2 0.0168(11) 0.0097(11) 0.0187(10) 0.0015(9) -0.0031(11) -0.0012(11)

loop_
_atom_type_symbol
_atom_type_description
_atom_type_scat_dispersion_real
_atom_type_scat_dispersion_imag
_atom_type_scat_source
Zr Zr -2.9673 0.5597 'International Tables Vol C Tables 4.2.6.8 and 6.1.1.4'
Sc Sc 0.2519 0.3716 'International Tables Vol C Tables 4.2.6.8 and 6.1.1.4'
P P 0.1023 0.0942 'International Tables Vol C Tables 4.2.6.8 and 6.1.1.4'
O O 0.0106 0.0060 'International Tables Vol C Tables 4.2.6.8 and 6.1.1.4'
Cu Cu 0.3201 1.2651 'International Tables Vol C Tables 4.2.6.8 and 6.1.1.4'

loop_
_geom_angle_atom_site_label_1
_geom_angle_atom_site_label_2
_geom_angle_atom_site_label_3
_geom_angle_site_symmetry_1
_geom_angle_site_symmetry_3
_geom_angle
O2 Cu1 O2 . 26_455 172.1(7)
O2 Cu1 O1 . 26_455 111.0(3)
O2 Cu1 O1 26_455 26_455 63.30(19)
O2 Cu1 O2 . 3_565 72.3(5)
O2 Cu1 O2 26_455 3_565 114.1(8)
O1 Cu1 O2 26_455 3_565 107.0(7)
O2 Cu1 O2 . 27 111.0(7)
O2 Cu1 O2 26_455 27 69.9(4)
O1 Cu1 O2 26_455 27 120.8(5)
O2 Cu1 O2 3_565 27 124.3(2)
O2 Cu1 O1 . . 55.7(4)
O2 Cu1 O1 26_455 . 117.5(7)
O1 Cu1 O1 26_455 . 89.2(3)
O2 Cu1 O1 3_565 . 127.84(18)
O2 Cu1 O1 27 . 81.8(6)
O2 Cu1 O2 . 6 50.72(14)
O2 Cu1 O2 26_455 6 122.3(2)
O1 Cu1 O2 26_455 6 61.48(12)
O2 Cu1 O2 3_565 6 96.9(4)
O2 Cu1 O2 27 6 129.3(7)
O1 Cu1 O2 . 6 47.96(15)
O2 Cu2 O1 26_455 . 161.9(5)
O2 Cu2 O2 26_455 27 81.7(3)
O1 Cu2 O2 . 27 116.4(4)
O2 Cu2 O2 26_455 . 114.2(4)
O1 Cu2 O2 . . 60.2(2)
O2 Cu2 O2 27 . 109.8(4)
O2 Cu2 O1 26_455 26_455 59.0(2)
O1 Cu2 O1 . 26_455 102.9(3)
O2 Cu2 O1 27 26_455 140.7(3)
O2 Cu2 O1 . 26_455 89.2(3)
O2 Cu2 O2 26_455 28 124.8(3)
O1 Cu2 O2 . 28 70.7(3)
O2 Cu2 O2 27 28 56.2(2)
O2 Cu2 O2 . 28 112.8(3)
O1 Cu2 O2 26_455 28 146.8(4)
O2 Cu2 O2 26_455 30_455 120.2(4)
O1 Cu2 O2 . 30_455 58.8(2)
O2 Cu2 O2 27 30_455 105.5(3)
O2 Cu2 O2 . 30_455 118.0(3)
O1 Cu2 O2 26_455 30_455 94.1(3)
O2 Cu2 O2 28 30_455 54.13(18)
O2 Cu2 O2 26_455 6 113.8(3)
O1 Cu2 O2 . 6 48.88(17)
O2 Cu2 O2 27 6 155.6(4)
O2 Cu2 O2 . 6 47.46(14)
O1 Cu2 O2 26_455 6 58.35(16)
O2 Cu2 O2 28 6 118.9(3)
O2 Cu2 O2 30_455 6 83.5(2)
O2 Cu3 O2 26_455 3_565 140(2)
O2 Cu3 O2 26_455 . 139(2)
O2 Cu3 O2 3_565 . 80.2(5)
O2 Cu3 O1 26_455 26_455 62.6(4)
O2 Cu3 O1 3_565 26_455 125.3(9)
O2 Cu3 O1 . 26_455 103.5(14)
O1 Zr1 O1 . 3 93.04(10)
O1 Zr1 O1 . 2 93.04(10)
O1 Zr1 O1 3 2 93.04(10)
O1 Zr1 O2 . 29_445 173.22(11)
O1 Zr1 O2 3 29_445 93.62(11)
O1 Zr1 O2 2 29_445 87.91(10)
O1 Zr1 O2 . 28 93.62(11)
O1 Zr1 O2 3 28 87.91(10)
O1 Zr1 O2 2 28 173.22(11)
O2 Zr1 O2 29_445 28 85.33(10)
O1 Zr1 O2 . 30_455 87.91(10)
O1 Zr1 O2 3 30_455 173.22(11)
O1 Zr1 O2 2 30_455 93.62(11)
O2 Zr1 O2 29_445 30_455 85.33(10)
O2 Zr1 O2 28 30_455 85.33(10)
O1 P1 O1 . 6 111.8(2)
O1 P1 O2 . . 107.24(16)
O1 P1 O2 6 . 111.22(15)
O1 P1 O2 . 6 111.22(15)
O1 P1 O2 6 6 107.24(16)
O2 P1 O2 . 6 108.1(2)

loop_
_geom_bond_atom_site_label_1
_geom_bond_atom_site_label_2
_geom_bond_site_symmetry_2
_geom_bond_distance
_geom_bond_publ_flag
Zr1 O1 . 2.041(2) ?
Zr1 O1 3 2.041(2) ?
Zr1 O1 2 2.041(2) ?
Zr1 O2 29_445 2.112(2) ?
Zr1 O2 28 2.112(2) ?
Zr1 O2 30_455 2.112(2) ?
P1 O1 . 1.520(2) ?
P1 O1 6 1.520(2) ?
P1 O2 . 1.547(2) ?
P1 O2 6 1.547(2) ?
Cu1 O2 . 2.003(5) y
Cu1 O2 26_455 2.024(5) y
Cu1 O1 26_455 2.591(8) y
Cu1 O2 3_565 2.742(19) y
Cu1 O2 27 2.838(17) y
Cu1 O1 . 2.962(18) y
Cu2 O2 26_455 2.124(8) y
Cu2 O1 . 2.219(8) y
Cu2 O2 27 2.252(9) y
Cu2 O2 . 2.650(9) y
Cu2 O1 26_455 2.760(10) y
Cu3 O2 26_455 2.059(15) y
Cu3 O2 3_565 2.22(3) y
Cu3 O2 . 2.22(4) y
Cu3 O1 26_455 2.606(16) y
